data_4312280
loop_
_publ_author_name
'Neil Burford'
'Korey D. Conroy'
'Jeff C. Landry'
'Paul J. Ragogna'
'Michael J. Ferguson'
'Robert McDonald'

_publ_section_title
;
 Gallium Halide Induced Heterocycle Expansion of
 Dihalodiphosphadiaryldiazanes [(XPNR)2] to the Corresponding
 Triphosphatriazanes [(XPNR)3]
;
_journal_name_full 'Inorganic Chemistry'
_journal_page_first 8245
_journal_page_last 8251
_journal_paper_doi 10.1021/ic049217a
_journal_volume 43
_journal_year 2004
_chemical_formula_moiety 'C24 H27 Br3 N3 P3'
_chemical_formula_sum 'C24 H27 Br3 N3 P3'
_chemical_formula_weight 690.13
_chemical_melting_point 515.5(15)
_chemical_name_common '[DmpNPBr]3'
_space_group_IT_number 14
_symmetry_cell_setting monoclinic
_symmetry_Int_Tables_number 14
_symmetry_space_group_name_Hall '-P 2yn'
_symmetry_space_group_name_H-M 'P 1 21/n 1'
_atom_sites_solution_hydrogens geom
_atom_sites_solution_primary direct
_atom_sites_solution_secondary difmap
_audit_creation_method SHELXL-97
_cell_angle_alpha 90.00
_cell_angle_beta 97.0275(9)
_cell_angle_gamma 90.00
_cell_formula_units_Z 8
_cell_length_a 15.3058(8)
_cell_length_b 19.7985(11)
_cell_length_c 17.9343(10)
_cell_measurement_temperature 193(2)
_cell_measurement_theta_max 26.350
_cell_measurement_theta_min 2.288
_cell_volume 5393.8(5)
_computing_structure_refinement 'SHELXL-97 (Sheldrick, 1997)'
_diffrn_ambient_temperature 193(2)
_diffrn_measured_fraction_theta_full 1.000
_diffrn_measured_fraction_theta_max 1.000
_diffrn_radiation_monochromator graphite
_diffrn_radiation_type MoK\a
_diffrn_radiation_wavelength 0.71073
_diffrn_reflns_av_R_equivalents 0.0433
_diffrn_reflns_av_sigmaI/netI 0.0356
_diffrn_reflns_limit_h_max 19
_diffrn_reflns_limit_h_min -19
_diffrn_reflns_limit_k_max 24
_diffrn_reflns_limit_k_min -24
_diffrn_reflns_limit_l_max 22
_diffrn_reflns_limit_l_min -22
_diffrn_reflns_number 42188
_diffrn_reflns_theta_full 26.39
_diffrn_reflns_theta_max 26.39
_diffrn_reflns_theta_min 1.54
_diffrn_source 'fine-focus sealed tube'
_exptl_absorpt_coefficient_mu 4.684
_exptl_absorpt_correction_T_max 0.5211
_exptl_absorpt_correction_T_min 0.1623
_exptl_absorpt_correction_type none
_exptl_absorpt_process_details emperical
_exptl_crystal_colour Colourless
_exptl_crystal_density_diffrn 1.700
_exptl_crystal_density_method 'not measured'
_exptl_crystal_description 'Rectangular Rods'
_exptl_crystal_F_000 2736
_exptl_crystal_size_max 0.61
_exptl_crystal_size_mid 0.49
_exptl_crystal_size_min 0.16
_refine_diff_density_max 0.588
_refine_diff_density_min -0.964
_refine_diff_density_rms 0.101
_refine_ls_extinction_method none
_refine_ls_goodness_of_fit_ref 1.027
_refine_ls_hydrogen_treatment mixed
_refine_ls_matrix_type full
_refine_ls_number_parameters 607
_refine_ls_number_reflns 11044
_refine_ls_number_restraints 0
_refine_ls_restrained_S_all 1.027
_refine_ls_R_factor_all 0.0546
_refine_ls_R_factor_gt 0.0357
_refine_ls_shift/su_max 0.001
_refine_ls_shift/su_mean 0.000
_refine_ls_structure_factor_coef Fsqd
_refine_ls_weighting_details 'calc w=1/[\s^2^(Fo^2^)+(0.0501P)^2^+7.7493P] where P=(Fo^2^+2Fc^2^)/3'
_refine_ls_weighting_scheme calc
_refine_ls_wR_factor_gt 0.0910
_refine_ls_wR_factor_ref 0.0998
_reflns_number_gt 8517
_reflns_number_total 11044
_reflns_threshold_expression >2sigma(I)
_cod_data_source_file ic049217asi20040616_025301_4.cif
_cod_data_source_block dal0433
_cod_depositor_comments
;
The following automatic conversions were performed:

'_chemical_melting_point' value '514-517' was changed to '515.5(15)'
- the average value was taken and precision was estimated.

Automatic conversion script
Id: cif_fix_values 1569 2011-02-09 13:29:24Z adriana 
;
_cod_database_code 4312280

loop_
_symmetry_equiv_pos_as_xyz
'x, y, z'
'-x+1/2, y+1/2, -z+1/2'
'-x, -y, -z'
'x-1/2, -y-1/2, z-1/2'

loop_
_atom_site_label
_atom_site_type_symbol
_atom_site_fract_x
_atom_site_fract_y
_atom_site_fract_z
_atom_site_U_iso_or_equiv
_atom_site_adp_type
_atom_site_occupancy
_atom_site_symmetry_multiplicity
_atom_site_calc_flag
_atom_site_refinement_flags
_atom_site_disorder_assembly
_atom_site_disorder_group
Br1A Br 0.20122(3) 0.63369(2) 0.14109(2) 0.03287(10) Uani 1 1 d . . .
Br3A Br 0.23114(3) 0.48632(2) 0.45490(2) 0.03614(11) Uani 1 1 d . . .
Br2A Br 0.41065(3) 0.54490(2) 0.18487(2) 0.03564(11) Uani 1 1 d . . .
P1A P 0.16794(6) 0.55337(4) 0.22655(5) 0.01667(17) Uani 1 1 d . . .
P2A P 0.33089(6) 0.45993(4) 0.23028(5) 0.01934(19) Uani 1 1 d . . .
P3A P 0.30814(6) 0.54481(4) 0.37145(5) 0.01934(18) Uani 1 1 d . . .
N1A N 0.22490(18) 0.48456(13) 0.20476(15) 0.0173(6) Uani 1 1 d . . .
N2A N 0.34451(18) 0.47854(14) 0.32268(15) 0.0192(6) Uani 1 1 d . . .
N3A N 0.23127(18) 0.57971(14) 0.30668(15) 0.0178(6) Uani 1 1 d . . .
C11A C 0.1695(2) 0.43765(16) 0.15600(19) 0.0199(7) Uani 1 1 d . . .
C12A C 0.1855(3) 0.42819(17) 0.08161(19) 0.0256(8) Uani 1 1 d . . .
C13A C 0.1306(3) 0.3832(2) 0.0374(2) 0.0351(10) Uani 1 1 d . . .
H13A H 0.1406 0.3753 -0.0131 0.042 Uiso 1 1 calc R . .
C14A C 0.0633(3) 0.3506(2) 0.0652(2) 0.0383(10) Uani 1 1 d . . .
H14A H 0.0268 0.3206 0.0339 0.046 Uiso 1 1 calc R . .
C15A C 0.0476(3) 0.36080(19) 0.1388(2) 0.0318(9) Uani 1 1 d . . .
H15A H -0.0001 0.3381 0.1574 0.038 Uiso 1 1 calc R . .
C16A C 0.1010(2) 0.40401(17) 0.1860(2) 0.0227(7) Uani 1 1 d . . .
C17A C 0.2593(3) 0.4621(2) 0.0479(2) 0.0364(10) Uani 1 1 d . . .
H17A H 0.2598 0.5104 0.0599 0.055 Uiso 1 1 calc R . .
H17B H 0.2508 0.4561 -0.0067 0.055 Uiso 1 1 calc R . .
H17C H 0.3156 0.4419 0.0687 0.055 Uiso 1 1 calc R . .
C18A C 0.0799(3) 0.4128(2) 0.2652(2) 0.0317(9) Uani 1 1 d . . .
H18A H 0.1311 0.4319 0.2963 0.048 Uiso 1 1 calc R . .
H18B H 0.0653 0.3689 0.2856 0.048 Uiso 1 1 calc R . .
H18C H 0.0296 0.4434 0.2654 0.048 Uiso 1 1 calc R . .
C21A C 0.4080(2) 0.43518(19) 0.36816(19) 0.0249(8) Uani 1 1 d . . .
C22A C 0.4912(2) 0.4602(2) 0.3961(2) 0.0312(9) Uani 1 1 d . . .
C23A C 0.5466(3) 0.4170(3) 0.4429(2) 0.0452(12) Uani 1 1 d . . .
H23A H 0.6036 0.4323 0.4628 0.054 Uiso 1 1 calc R . .
C24A C 0.5197(4) 0.3527(3) 0.4606(3) 0.0551(14) Uani 1 1 d . . .
H24A H 0.5571 0.3252 0.4942 0.066 Uiso 1 1 calc R . .
C25A C 0.4396(4) 0.3288(2) 0.4299(3) 0.0486(13) Uani 1 1 d . . .
H25A H 0.4233 0.2838 0.4406 0.058 Uiso 1 1 calc R . .
C26A C 0.3812(3) 0.3688(2) 0.3833(2) 0.0331(9) Uani 1 1 d . . .
C27A C 0.5244(3) 0.5284(2) 0.3783(2) 0.0388(10) Uani 1 1 d . . .
H27A H 0.4974 0.5423 0.3283 0.058 Uiso 1 1 calc R . .
H27B H 0.5885 0.5268 0.3792 0.058 Uiso 1 1 calc R . .
H27C H 0.5091 0.5610 0.4158 0.058 Uiso 1 1 calc R . .
C28A C 0.2936(3) 0.3398(2) 0.3518(3) 0.0440(11) Uani 1 1 d . . .
H28A H 0.2464 0.3694 0.3647 0.066 Uiso 1 1 calc R . .
H28B H 0.2868 0.2948 0.3730 0.066 Uiso 1 1 calc R . .
H28C H 0.2907 0.3364 0.2970 0.066 Uiso 1 1 calc R . .
C31A C 0.1997(2) 0.64424(17) 0.33320(18) 0.0208(7) Uani 1 1 d . . .
C32A C 0.2542(3) 0.70130(18) 0.3306(2) 0.0264(8) Uani 1 1 d . . .
C33A C 0.2230(3) 0.7627(2) 0.3539(2) 0.0363(10) Uani 1 1 d . . .
H33A H 0.2581 0.8021 0.3524 0.044 Uiso 1 1 calc R . .
C34A C 0.1418(3) 0.7673(2) 0.3792(3) 0.0408(11) Uani 1 1 d . . .
H34A H 0.1220 0.8097 0.3953 0.049 Uiso 1 1 calc R . .
C35A C 0.0894(3) 0.7115(2) 0.3815(2) 0.0353(9) Uani 1 1 d . . .
H35A H 0.0334 0.7159 0.3987 0.042 Uiso 1 1 calc R . .
C36A C 0.1168(2) 0.64784(18) 0.35887(19) 0.0242(8) Uani 1 1 d . . .
C37A C 0.3436(3) 0.6976(2) 0.3038(3) 0.0364(10) Uani 1 1 d . . .
H37A H 0.3572 0.7411 0.2817 0.055 Uiso 1 1 calc R . .
H37B H 0.3436 0.6620 0.2659 0.055 Uiso 1 1 calc R . .
H37C H 0.3881 0.6875 0.3464 0.055 Uiso 1 1 calc R . .
C38A C 0.0563(2) 0.5887(2) 0.3628(2) 0.0293(8) Uani 1 1 d . . .
H38A H 0.0252 0.5931 0.4072 0.044 Uiso 1 1 calc R . .
H38B H 0.0907 0.5469 0.3662 0.044 Uiso 1 1 calc R . .
H38C H 0.0134 0.5877 0.3175 0.044 Uiso 1 1 calc R . .
Br2B Br 0.40709(3) 0.29707(2) 0.67531(2) 0.03640(11) Uani 1 1 d . . .
Br3B Br 0.20992(3) 0.23500(2) 0.93279(2) 0.04034(12) Uani 1 1 d . . .
Br1B Br 0.20155(3) 0.387266(19) 0.62635(2) 0.03049(10) Uani 1 1 d . . .
P1B P 0.16237(6) 0.30708(4) 0.70965(5) 0.01729(18) Uani 1 1 d . . .
P2B P 0.32547(6) 0.21298(4) 0.71958(5) 0.01849(18) Uani 1 1 d . . .
P3B P 0.29430(6) 0.29642(5) 0.85977(5) 0.02079(19) Uani 1 1 d . . .
N1B N 0.21954(18) 0.23734(13) 0.69135(15) 0.0168(6) Uani 1 1 d . . .
N2B N 0.33605(19) 0.23182(14) 0.81205(15) 0.0196(6) Uani 1 1 d . . .
N3B N 0.22253(18) 0.33305(13) 0.79149(15) 0.0172(6) Uani 1 1 d . . .
C11B C 0.1671(2) 0.18880(16) 0.64188(18) 0.0188(7) Uani 1 1 d . . .
C12B C 0.1880(3) 0.17843(17) 0.56901(19) 0.0238(8) Uani 1 1 d . . .
C13B C 0.1394(3) 0.13006(19) 0.5245(2) 0.0312(9) Uani 1 1 d . . .
H13B H 0.1535 0.1211 0.4753 0.037 Uiso 1 1 calc R . .
C14B C 0.0725(3) 0.09583(19) 0.5507(2) 0.0356(10) Uani 1 1 d . . .
H14B H 0.0403 0.0632 0.5196 0.043 Uiso 1 1 calc R . .
C15B C 0.0506(3) 0.10804(19) 0.6225(2) 0.0321(9) Uani 1 1 d . . .
H15B H 0.0026 0.0846 0.6395 0.038 Uiso 1 1 calc R . .
C16B C 0.0983(2) 0.15443(17) 0.6701(2) 0.0231(7) Uani 1 1 d . . .
C17B C 0.2601(3) 0.2159(2) 0.5367(2) 0.0336(9) Uani 1 1 d . . .
H17D H 0.2613 0.2629 0.5538 0.050 Uiso 1 1 calc R . .
H17E H 0.2492 0.2147 0.4817 0.050 Uiso 1 1 calc R . .
H17F H 0.3169 0.1944 0.5534 0.050 Uiso 1 1 calc R . .
C18B C 0.0721(3) 0.1650(2) 0.7473(2) 0.0320(9) Uani 1 1 d . . .
H18D H 0.0569 0.1214 0.7682 0.048 Uiso 1 1 calc R . .
H18E H 0.0211 0.1952 0.7442 0.048 Uiso 1 1 calc R . .
H18F H 0.1213 0.1853 0.7798 0.048 Uiso 1 1 calc R . .
C21B C 0.3997(2) 0.18942(18) 0.85864(19) 0.0233(8) Uani 1 1 d . . .
C22B C 0.4805(2) 0.2171(2) 0.8886(2) 0.0317(9) Uani 1 1 d . . .
C23B C 0.5379(3) 0.1752(3) 0.9350(2) 0.0431(12) Uani 1 1 d . . .
H23B H 0.5928 0.1927 0.9573 0.052 Uiso 1 1 calc R . .
C24B C 0.5163(3) 0.1096(3) 0.9487(2) 0.0481(13) Uani 1 1 d . . .
H24B H 0.5563 0.0823 0.9802 0.058 Uiso 1 1 calc R . .
C25B C 0.4374(3) 0.0829(2) 0.9174(2) 0.0406(11) Uani 1 1 d . . .
H25B H 0.4241 0.0370 0.9265 0.049 Uiso 1 1 calc R . .
C26B C 0.3765(3) 0.12259(19) 0.8722(2) 0.0274(8) Uani 1 1 d . . .
C27B C 0.5088(3) 0.2880(2) 0.8736(3) 0.0458(11) Uani 1 1 d . . .
H27D H 0.4755 0.3046 0.8271 0.069 Uiso 1 1 calc R . .
H27E H 0.5718 0.2885 0.8686 0.069 Uiso 1 1 calc R . .
H27F H 0.4974 0.3173 0.9155 0.069 Uiso 1 1 calc R . .
C28B C 0.2903(3) 0.09084(19) 0.8411(2) 0.0353(9) Uani 1 1 d . . .
H28D H 0.2419 0.1141 0.8615 0.053 Uiso 1 1 calc R . .
H28E H 0.2904 0.0430 0.8553 0.053 Uiso 1 1 calc R . .
H28F H 0.2825 0.0947 0.7862 0.053 Uiso 1 1 calc R . .
C31B C 0.1918(2) 0.39849(16) 0.81700(18) 0.0184(7) Uani 1 1 d . . .
C32B C 0.2499(2) 0.45362(17) 0.81972(19) 0.0220(7) Uani 1 1 d . . .
C33B C 0.2207(3) 0.51519(18) 0.8444(2) 0.0280(8) Uani 1 1 d . . .
H33B H 0.2592 0.5530 0.8481 0.034 Uiso 1 1 calc R . .
C34B C 0.1365(3) 0.52233(19) 0.8636(2) 0.0333(9) Uani 1 1 d . . .
H34B H 0.1174 0.5650 0.8796 0.040 Uiso 1 1 calc R . .
C35B C 0.0805(3) 0.4682(2) 0.8597(2) 0.0301(9) Uani 1 1 d . . .
H35B H 0.0227 0.4742 0.8728 0.036 Uiso 1 1 calc R . .
C36B C 0.1058(2) 0.40442(18) 0.83713(19) 0.0230(7) Uani 1 1 d . . .
C37B C 0.3411(3) 0.4483(2) 0.7979(2) 0.0329(9) Uani 1 1 d . . .
H37D H 0.3414 0.4159 0.7567 0.049 Uiso 1 1 calc R . .
H37E H 0.3816 0.4330 0.8411 0.049 Uiso 1 1 calc R . .
H37F H 0.3600 0.4927 0.7816 0.049 Uiso 1 1 calc R . .
C38B C 0.0423(2) 0.34663(19) 0.8373(2) 0.0275(8) Uani 1 1 d . . .
H38D H 0.0064 0.3526 0.8785 0.041 Uiso 1 1 calc R . .
H38E H 0.0750 0.3041 0.8442 0.041 Uiso 1 1 calc R . .
H38F H 0.0039 0.3455 0.7894 0.041 Uiso 1 1 calc R . .

loop_
_atom_site_aniso_label
_atom_site_aniso_U_11
_atom_site_aniso_U_22
_atom_site_aniso_U_33
_atom_site_aniso_U_23
_atom_site_aniso_U_13
_atom_site_aniso_U_12
Br1A 0.0385(2) 0.0286(2) 0.0332(2) 0.01288(16) 0.01164(17) 0.00608(17)
Br3A 0.0340(2) 0.0468(3) 0.0292(2) 0.01195(17) 0.01019(17) 0.00253(18)
Br2A 0.0297(2) 0.0374(2) 0.0416(2) 0.00578(18) 0.01164(17) -0.00200(17)
P1A 0.0169(4) 0.0161(4) 0.0170(4) 0.0007(3) 0.0023(3) 0.0007(3)
P2A 0.0204(5) 0.0176(4) 0.0204(4) 0.0005(3) 0.0038(3) 0.0031(3)
P3A 0.0181(4) 0.0204(4) 0.0191(4) -0.0012(3) 0.0009(3) 0.0003(3)
N1A 0.0194(15) 0.0141(14) 0.0185(13) -0.0007(11) 0.0025(11) -0.0006(11)
N2A 0.0192(15) 0.0186(14) 0.0196(14) 0.0002(11) 0.0015(11) 0.0043(12)
N3A 0.0185(14) 0.0157(14) 0.0189(14) -0.0019(11) 0.0014(11) -0.0005(11)
C11A 0.0234(18) 0.0141(16) 0.0205(16) 0.0001(13) -0.0036(14) 0.0036(14)
C12A 0.038(2) 0.0180(17) 0.0189(17) -0.0005(14) -0.0015(15) 0.0057(16)
C13A 0.052(3) 0.027(2) 0.0243(19) -0.0076(16) -0.0039(18) 0.0081(19)
C14A 0.044(3) 0.027(2) 0.038(2) -0.0107(18) -0.015(2) -0.0005(19)
C15A 0.028(2) 0.0206(19) 0.045(2) -0.0005(17) -0.0030(18) -0.0036(16)
C16A 0.0246(19) 0.0163(17) 0.0268(18) 0.0016(14) 0.0013(15) 0.0004(14)
C17A 0.050(3) 0.040(2) 0.0205(18) -0.0004(17) 0.0107(18) 0.001(2)
C18A 0.033(2) 0.032(2) 0.032(2) 0.0034(16) 0.0077(17) -0.0082(17)
C21A 0.0233(19) 0.032(2) 0.0196(17) -0.0024(15) 0.0008(14) 0.0100(15)
C22A 0.023(2) 0.049(3) 0.0210(18) -0.0072(17) 0.0028(15) 0.0109(18)
C23A 0.030(2) 0.076(4) 0.028(2) -0.008(2) -0.0032(18) 0.023(2)
C24A 0.060(3) 0.067(4) 0.037(2) 0.009(2) 0.000(2) 0.043(3)
C25A 0.069(4) 0.038(3) 0.038(2) 0.012(2) 0.005(2) 0.027(2)
C26A 0.041(2) 0.028(2) 0.031(2) 0.0034(16) 0.0038(18) 0.0118(18)
C27A 0.022(2) 0.062(3) 0.033(2) -0.008(2) 0.0039(17) -0.0079(19)
C28A 0.059(3) 0.022(2) 0.049(3) 0.0072(19) 0.002(2) 0.000(2)
C31A 0.0251(19) 0.0177(17) 0.0192(16) -0.0032(13) 0.0000(14) 0.0028(14)
C32A 0.030(2) 0.0187(18) 0.0291(19) -0.0020(15) -0.0021(16) -0.0001(15)
C33A 0.043(3) 0.0195(19) 0.044(2) -0.0069(17) -0.004(2) 0.0003(18)
C34A 0.046(3) 0.025(2) 0.048(3) -0.0147(19) -0.005(2) 0.0137(19)
C35A 0.032(2) 0.041(2) 0.032(2) -0.0086(18) -0.0002(17) 0.0130(19)
C36A 0.0250(19) 0.0271(19) 0.0198(17) -0.0046(14) 0.0006(14) 0.0038(15)
C37A 0.034(2) 0.026(2) 0.051(3) -0.0048(18) 0.0118(19) -0.0111(17)
C38A 0.025(2) 0.037(2) 0.0273(19) 0.0013(16) 0.0090(16) 0.0016(17)
Br2B 0.0294(2) 0.0355(2) 0.0458(2) 0.00226(18) 0.01043(18) -0.00290(17)
Br3B 0.0487(3) 0.0428(3) 0.0322(2) 0.00785(18) 0.01597(19) 0.0109(2)
Br1B 0.0387(2) 0.02363(19) 0.0291(2) 0.00689(15) 0.00429(16) 0.00303(16)
P1B 0.0172(4) 0.0158(4) 0.0183(4) -0.0014(3) 0.0001(3) 0.0012(3)
P2B 0.0183(4) 0.0167(4) 0.0204(4) -0.0018(3) 0.0023(3) 0.0029(3)
P3B 0.0218(5) 0.0192(4) 0.0202(4) -0.0048(3) -0.0023(4) 0.0036(4)
N1B 0.0165(14) 0.0150(14) 0.0183(14) -0.0029(11) -0.0003(11) -0.0004(11)
N2B 0.0201(15) 0.0181(14) 0.0197(14) -0.0022(11) -0.0013(12) 0.0039(12)
N3B 0.0186(15) 0.0133(13) 0.0194(14) -0.0025(11) 0.0010(11) 0.0009(11)
C11B 0.0239(18) 0.0123(15) 0.0191(16) -0.0014(13) -0.0013(14) 0.0010(13)
C12B 0.034(2) 0.0157(17) 0.0212(17) -0.0003(13) -0.0011(15) 0.0049(15)
C13B 0.045(2) 0.0235(19) 0.0222(18) -0.0088(15) -0.0058(17) 0.0074(17)
C14B 0.043(3) 0.0212(19) 0.037(2) -0.0092(17) -0.0143(19) -0.0018(18)
C15B 0.028(2) 0.0223(19) 0.043(2) 0.0028(17) -0.0057(17) -0.0034(16)
C16B 0.0235(19) 0.0184(17) 0.0259(18) 0.0022(14) -0.0032(15) -0.0001(14)
C17B 0.046(2) 0.033(2) 0.0237(19) -0.0045(16) 0.0114(18) 0.0009(19)
C18B 0.030(2) 0.033(2) 0.034(2) 0.0046(17) 0.0082(17) -0.0068(17)
C21B 0.0217(18) 0.029(2) 0.0187(16) -0.0024(14) 0.0003(14) 0.0110(15)
C22B 0.022(2) 0.047(2) 0.0247(19) -0.0096(17) -0.0004(15) 0.0081(17)
C23B 0.026(2) 0.078(4) 0.025(2) -0.003(2) -0.0006(17) 0.017(2)
C24B 0.039(3) 0.080(4) 0.025(2) 0.017(2) 0.0066(19) 0.035(3)
C25B 0.052(3) 0.044(3) 0.028(2) 0.0129(18) 0.014(2) 0.026(2)
C26B 0.033(2) 0.029(2) 0.0211(18) 0.0011(15) 0.0071(15) 0.0126(16)
C27B 0.025(2) 0.060(3) 0.050(3) -0.013(2) -0.007(2) -0.005(2)
C28B 0.050(3) 0.021(2) 0.034(2) 0.0027(16) 0.0057(19) 0.0006(18)
C31B 0.0239(18) 0.0159(16) 0.0150(15) -0.0040(12) 0.0006(13) 0.0035(13)
C32B 0.029(2) 0.0160(17) 0.0207(17) -0.0008(13) 0.0001(14) -0.0008(14)
C33B 0.039(2) 0.0162(17) 0.0268(19) -0.0036(14) -0.0015(17) 0.0014(16)
C34B 0.045(3) 0.0216(19) 0.033(2) -0.0068(16) 0.0002(18) 0.0133(18)
C35B 0.027(2) 0.033(2) 0.030(2) -0.0040(16) 0.0035(16) 0.0141(17)
C36B 0.0242(19) 0.0252(19) 0.0189(17) -0.0016(14) -0.0001(14) 0.0055(15)
C37B 0.029(2) 0.025(2) 0.046(2) -0.0065(17) 0.0089(18) -0.0071(16)
C38B 0.0202(19) 0.034(2) 0.0292(19) -0.0014(16) 0.0062(15) 0.0030(16)

loop_
_atom_type_symbol
_atom_type_description
_atom_type_scat_dispersion_real
_atom_type_scat_dispersion_imag
_atom_type_scat_source
C C 0.0033 0.0016 'International Tables Vol C Tables 4.2.6.8 and 6.1.1.4'
H H 0.0000 0.0000 'International Tables Vol C Tables 4.2.6.8 and 6.1.1.4'
N N 0.0061 0.0033 'International Tables Vol C Tables 4.2.6.8 and 6.1.1.4'
P P 0.1023 0.0942 'International Tables Vol C Tables 4.2.6.8 and 6.1.1.4'
Br Br -0.2901 2.4595 'International Tables Vol C Tables 4.2.6.8 and 6.1.1.4'

loop_
_geom_angle_atom_site_label_1
_geom_angle_atom_site_label_2
_geom_angle_atom_site_label_3
_geom_angle
_geom_angle_site_symmetry_1
_geom_angle_site_symmetry_3
_geom_angle_publ_flag
N1A P1A N3A 100.63(14) . . ?
N1A P1A Br1A 103.89(10) . . ?
N3A P1A Br1A 101.49(10) . . ?
N2A P2A N1A 101.59(14) . . ?
N2A P2A Br2A 100.50(11) . . ?
N1A P2A Br2A 103.08(10) . . ?
N3A P3A N2A 101.80(14) . . ?
N3A P3A Br3A 106.27(10) . . ?
N2A P3A Br3A 99.78(10) . . ?
C11A N1A P1A 111.7(2) . . ?
C11A N1A P2A 116.1(2) . . ?
P1A N1A P2A 132.14(17) . . ?
C21A N2A P2A 114.4(2) . . ?
C21A N2A P3A 113.6(2) . . ?
P2A N2A P3A 131.51(17) . . ?
C31A N3A P3A 111.2(2) . . ?
C31A N3A P1A 111.2(2) . . ?
P3A N3A P1A 136.41(17) . . ?
C12A C11A C16A 121.9(3) . . ?
C12A C11A N1A 119.7(3) . . ?
C16A C11A N1A 118.4(3) . . ?
C11A C12A C13A 117.5(4) . . ?
C11A C12A C17A 123.5(3) . . ?
C13A C12A C17A 119.0(3) . . ?
C14A C13A C12A 121.5(4) . . ?
C13A C14A C15A 120.5(4) . . ?
C14A C15A C16A 120.7(4) . . ?
C15A C16A C11A 117.9(3) . . ?
C15A C16A C18A 117.8(3) . . ?
C11A C16A C18A 124.3(3) . . ?
C22A C21A C26A 122.2(3) . . ?
C22A C21A N2A 120.2(3) . . ?
C26A C21A N2A 117.6(3) . . ?
C21A C22A C23A 117.0(4) . . ?
C21A C22A C27A 124.2(4) . . ?
C23A C22A C27A 118.7(4) . . ?
C24A C23A C22A 121.3(4) . . ?
C25A C24A C23A 120.3(4) . . ?
C24A C25A C26A 121.5(5) . . ?
C25A C26A C21A 117.7(4) . . ?
C25A C26A C28A 119.1(4) . . ?
C21A C26A C28A 123.2(3) . . ?
C36A C31A C32A 122.2(3) . . ?
C36A C31A N3A 119.9(3) . . ?
C32A C31A N3A 117.9(3) . . ?
C33A C32A C31A 117.7(4) . . ?
C33A C32A C37A 119.9(4) . . ?
C31A C32A C37A 122.5(3) . . ?
C34A C33A C32A 121.0(4) . . ?
C35A C34A C33A 120.8(4) . . ?
C34A C35A C36A 121.2(4) . . ?
C31A C36A C35A 117.1(3) . . ?
C31A C36A C38A 124.3(3) . . ?
C35A C36A C38A 118.6(3) . . ?
N1B P1B N3B 100.08(13) . . ?
N1B P1B Br1B 104.75(10) . . ?
N3B P1B Br1B 101.12(10) . . ?
N2B P2B N1B 101.67(14) . . ?
N2B P2B Br2B 100.94(11) . . ?
N1B P2B Br2B 103.36(10) . . ?
N3B P3B N2B 101.93(13) . . ?
N3B P3B Br3B 106.09(10) . . ?
N2B P3B Br3B 99.23(11) . . ?
C11B N1B P1B 113.1(2) . . ?
C11B N1B P2B 114.9(2) . . ?
P1B N1B P2B 132.00(17) . . ?
C21B N2B P2B 114.2(2) . . ?
C21B N2B P3B 114.0(2) . . ?
P2B N2B P3B 131.43(17) . . ?
C31B N3B P3B 110.7(2) . . ?
C31B N3B P1B 111.8(2) . . ?
P3B N3B P1B 136.02(17) . . ?
C12B C11B C16B 122.3(3) . . ?
C12B C11B N1B 119.2(3) . . ?
C16B C11B N1B 118.5(3) . . ?
C11B C12B C13B 117.8(3) . . ?
C11B C12B C17B 123.4(3) . . ?
C13B C12B C17B 118.8(3) . . ?
C14B C13B C12B 121.0(4) . . ?
C13B C14B C15B 120.7(4) . . ?
C14B C15B C16B 120.8(4) . . ?
C15B C16B C11B 117.3(3) . . ?
C15B C16B C18B 118.4(3) . . ?
C11B C16B C18B 124.3(3) . . ?
C22B C21B C26B 122.4(3) . . ?
C22B C21B N2B 119.3(3) . . ?
C26B C21B N2B 118.4(3) . . ?
C21B C22B C23B 117.1(4) . . ?
C21B C22B C27B 123.9(4) . . ?
C23B C22B C27B 119.0(4) . . ?
C24B C23B C22B 121.2(4) . . ?
C23B C24B C25B 120.8(4) . . ?
C24B C25B C26B 120.7(4) . . ?
C21B C26B C25B 117.8(4) . . ?
C21B C26B C28B 124.1(3) . . ?
C25B C26B C28B 118.1(4) . . ?
C32B C31B C36B 122.2(3) . . ?
C32B C31B N3B 118.0(3) . . ?
C36B C31B N3B 119.8(3) . . ?
C33B C32B C31B 117.7(3) . . ?
C33B C32B C37B 119.4(3) . . ?
C31B C32B C37B 122.9(3) . . ?
C34B C33B C32B 121.1(4) . . ?
C35B C34B C33B 120.3(3) . . ?
C34B C35B C36B 121.9(4) . . ?
C35B C36B C31B 116.8(3) . . ?
C35B C36B C38B 119.1(3) . . ?
C31B C36B C38B 124.2(3) . . ?

loop_
_geom_bond_atom_site_label_1
_geom_bond_atom_site_label_2
_geom_bond_distance
_geom_bond_site_symmetry_2
_geom_bond_publ_flag
Br1A P1A 2.3082(9) . ?
Br3A P3A 2.3240(10) . ?
Br2A P2A 2.2862(10) . ?
P1A N1A 1.689(3) . ?
P1A N3A 1.713(3) . ?
P2A N2A 1.686(3) . ?
P2A N1A 1.702(3) . ?
P3A N3A 1.696(3) . ?
P3A N2A 1.707(3) . ?
N1A C11A 1.471(4) . ?
N2A C21A 1.467(4) . ?
N3A C31A 1.466(4) . ?
C11A C12A 1.398(5) . ?
C11A C16A 1.404(5) . ?
C12A C13A 1.402(5) . ?
C12A C17A 1.503(6) . ?
C13A C14A 1.362(6) . ?
C14A C15A 1.384(6) . ?
C15A C16A 1.395(5) . ?
C16A C18A 1.506(5) . ?
C21A C22A 1.400(5) . ?
C21A C26A 1.414(6) . ?
C22A C23A 1.407(6) . ?
C22A C27A 1.492(6) . ?
C23A C24A 1.387(8) . ?
C24A C25A 1.366(7) . ?
C25A C26A 1.393(6) . ?
C26A C28A 1.503(6) . ?
C31A C36A 1.403(5) . ?
C31A C32A 1.409(5) . ?
C32A C33A 1.389(5) . ?
C32A C37A 1.506(5) . ?
C33A C34A 1.376(6) . ?
C34A C35A 1.370(6) . ?
C35A C36A 1.403(5) . ?
C36A C38A 1.499(5) . ?
Br2B P2B 2.2815(10) . ?
Br3B P3B 2.2968(10) . ?
Br1B P1B 2.3090(9) . ?
P1B N1B 1.688(3) . ?
P1B N3B 1.713(3) . ?
P2B N2B 1.688(3) . ?
P2B N1B 1.708(3) . ?
P3B N3B 1.704(3) . ?
P3B N2B 1.706(3) . ?
N1B C11B 1.476(4) . ?
N2B C21B 1.467(4) . ?
N3B C31B 1.471(4) . ?
C11B C12B 1.398(5) . ?
C11B C16B 1.400(5) . ?
C12B C13B 1.400(5) . ?
C12B C17B 1.503(5) . ?
C13B C14B 1.359(6) . ?
C14B C15B 1.392(6) . ?
C15B C16B 1.397(5) . ?
C16B C18B 1.503(5) . ?
C21B C22B 1.399(5) . ?
C21B C26B 1.399(5) . ?
C22B C23B 1.405(6) . ?
C22B C27B 1.503(6) . ?
C23B C24B 1.370(7) . ?
C24B C25B 1.373(7) . ?
C25B C26B 1.401(5) . ?
C26B C28B 1.505(6) . ?
C31B C32B 1.406(5) . ?
C31B C36B 1.411(5) . ?
C32B C33B 1.389(5) . ?
C32B C37B 1.498(5) . ?
C33B C34B 1.380(6) . ?
C34B C35B 1.369(6) . ?
C35B C36B 1.395(5) . ?
C36B C38B 1.502(5) . ?

loop_
_geom_torsion_atom_site_label_1
_geom_torsion_atom_site_label_2
_geom_torsion_atom_site_label_3
_geom_torsion_atom_site_label_4
_geom_torsion
_geom_torsion_site_symmetry_1
_geom_torsion_site_symmetry_2
_geom_torsion_site_symmetry_3
_geom_torsion_site_symmetry_4
_geom_torsion_publ_flag
N3A P1A N1A C11A 158.3(2) . . . . ?
Br1A P1A N1A C11A -97.0(2) . . . . ?
N3A P1A N1A P2A -20.0(2) . . . . ?
Br1A P1A N1A P2A 84.8(2) . . . . ?
N2A P2A N1A C11A -135.4(2) . . . . ?
Br2A P2A N1A C11A 120.8(2) . . . . ?
N2A P2A N1A P1A 42.8(2) . . . . ?
Br2A P2A N1A P1A -61.0(2) . . . . ?
N1A P2A N2A C21A 150.8(2) . . . . ?
Br2A P2A N2A C21A -103.4(2) . . . . ?
N1A P2A N2A P3A -38.4(3) . . . . ?
Br2A P2A N2A P3A 67.5(2) . . . . ?
N3A P3A N2A C21A -175.3(2) . . . . ?
Br3A P3A N2A C21A -66.3(2) . . . . ?
N3A P3A N2A P2A 13.8(3) . . . . ?
Br3A P3A N2A P2A 122.8(2) . . . . ?
N2A P3A N3A C31A -171.8(2) . . . . ?
Br3A P3A N3A C31A 84.3(2) . . . . ?
N2A P3A N3A P1A 22.1(3) . . . . ?
Br3A P3A N3A P1A -81.9(2) . . . . ?
N1A P1A N3A C31A 174.3(2) . . . . ?
Br1A P1A N3A C31A 67.6(2) . . . . ?
N1A P1A N3A P3A -19.6(3) . . . . ?
Br1A P1A N3A P3A -126.3(2) . . . . ?
P1A N1A C11A C12A 111.9(3) . . . . ?
P2A N1A C11A C12A -69.5(4) . . . . ?
P1A N1A C11A C16A -67.5(3) . . . . ?
P2A N1A C11A C16A 111.1(3) . . . . ?
C16A C11A C12A C13A -0.3(5) . . . . ?
N1A C11A C12A C13A -179.7(3) . . . . ?
C16A C11A C12A C17A -178.6(3) . . . . ?
N1A C11A C12A C17A 2.0(5) . . . . ?
C11A C12A C13A C14A 1.0(6) . . . . ?
C17A C12A C13A C14A 179.4(4) . . . . ?
C12A C13A C14A C15A -0.5(6) . . . . ?
C13A C14A C15A C16A -0.7(6) . . . . ?
C14A C15A C16A C11A 1.3(5) . . . . ?
C14A C15A C16A C18A 179.9(4) . . . . ?
C12A C11A C16A C15A -0.8(5) . . . . ?
N1A C11A C16A C15A 178.6(3) . . . . ?
C12A C11A C16A C18A -179.2(3) . . . . ?
N1A C11A C16A C18A 0.2(5) . . . . ?
P2A N2A C21A C22A 106.1(3) . . . . ?
P3A N2A C21A C22A -66.4(4) . . . . ?
P2A N2A C21A C26A -75.0(4) . . . . ?
P3A N2A C21A C26A 112.5(3) . . . . ?
C26A C21A C22A C23A -2.5(5) . . . . ?
N2A C21A C22A C23A 176.3(3) . . . . ?
C26A C21A C22A C27A 176.5(4) . . . . ?
N2A C21A C22A C27A -4.7(5) . . . . ?
C21A C22A C23A C24A -0.2(6) . . . . ?
C27A C22A C23A C24A -179.2(4) . . . . ?
C22A C23A C24A C25A 2.9(7) . . . . ?
C23A C24A C25A C26A -3.1(7) . . . . ?
C24A C25A C26A C21A 0.5(6) . . . . ?
C24A C25A C26A C28A -179.4(4) . . . . ?
C22A C21A C26A C25A 2.4(6) . . . . ?
N2A C21A C26A C25A -176.5(3) . . . . ?
C22A C21A C26A C28A -177.7(4) . . . . ?
N2A C21A C26A C28A 3.4(6) . . . . ?
P3A N3A C31A C36A -104.0(3) . . . . ?
P1A N3A C31A C36A 65.8(4) . . . . ?
P3A N3A C31A C32A 77.1(3) . . . . ?
P1A N3A C31A C32A -113.2(3) . . . . ?
C36A C31A C32A C33A -0.6(5) . . . . ?
N3A C31A C32A C33A 178.3(3) . . . . ?
C36A C31A C32A C37A 179.4(4) . . . . ?
N3A C31A C32A C37A -1.6(5) . . . . ?
C31A C32A C33A C34A 0.6(6) . . . . ?
C37A C32A C33A C34A -179.5(4) . . . . ?
C32A C33A C34A C35A -0.5(7) . . . . ?
C33A C34A C35A C36A 0.6(6) . . . . ?
C32A C31A C36A C35A 0.7(5) . . . . ?
N3A C31A C36A C35A -178.3(3) . . . . ?
C32A C31A C36A C38A -180.0(3) . . . . ?
N3A C31A C36A C38A 1.1(5) . . . . ?
C34A C35A C36A C31A -0.6(6) . . . . ?
C34A C35A C36A C38A 180.0(4) . . . . ?
N3B P1B N1B C11B 157.6(2) . . . . ?
Br1B P1B N1B C11B -98.0(2) . . . . ?
N3B P1B N1B P2B -22.2(3) . . . . ?
Br1B P1B N1B P2B 82.3(2) . . . . ?
N2B P2B N1B C11B -135.1(2) . . . . ?
Br2B P2B N1B C11B 120.6(2) . . . . ?
N2B P2B N1B P1B 44.7(3) . . . . ?
Br2B P2B N1B P1B -59.7(2) . . . . ?
N1B P2B N2B C21B 151.9(2) . . . . ?
Br2B P2B N2B C21B -101.9(2) . . . . ?
N1B P2B N2B P3B -35.6(3) . . . . ?
Br2B P2B N2B P3B 70.7(2) . . . . ?
N3B P3B N2B C21B -178.5(2) . . . . ?
Br3B P3B N2B C21B -69.7(2) . . . . ?
N3B P3B N2B P2B 9.0(3) . . . . ?
Br3B P3B N2B P2B 117.7(2) . . . . ?
N2B P3B N3B C31B -168.7(2) . . . . ?
Br3B P3B N3B C31B 87.9(2) . . . . ?
N2B P3B N3B P1B 26.4(3) . . . . ?
Br3B P3B N3B P1B -76.9(2) . . . . ?
N1B P1B N3B C31B 174.2(2) . . . . ?
Br1B P1B N3B C31B 66.9(2) . . . . ?
N1B P1B N3B P3B -21.0(3) . . . . ?
Br1B P1B N3B P3B -128.4(2) . . . . ?
P1B N1B C11B C12B 111.4(3) . . . . ?
P2B N1B C11B C12B -68.8(3) . . . . ?
P1B N1B C11B C16B -68.9(3) . . . . ?
P2B N1B C11B C16B 110.9(3) . . . . ?
C16B C11B C12B C13B -2.2(5) . . . . ?
N1B C11B C12B C13B 177.4(3) . . . . ?
C16B C11B C12B C17B 178.5(3) . . . . ?
N1B C11B C12B C17B -1.9(5) . . . . ?
C11B C12B C13B C14B 1.9(5) . . . . ?
C17B C12B C13B C14B -178.7(4) . . . . ?
C12B C13B C14B C15B 0.0(6) . . . . ?
C13B C14B C15B C16B -1.7(6) . . . . ?
C14B C15B C16B C11B 1.4(5) . . . . ?
C14B C15B C16B C18B -179.4(4) . . . . ?
C12B C11B C16B C15B 0.6(5) . . . . ?
N1B C11B C16B C15B -179.1(3) . . . . ?
C12B C11B C16B C18B -178.6(3) . . . . ?
N1B C11B C16B C18B 1.8(5) . . . . ?
P2B N2B C21B C22B 107.4(3) . . . . ?
P3B N2B C21B C22B -66.5(4) . . . . ?
P2B N2B C21B C26B -73.4(4) . . . . ?
P3B N2B C21B C26B 112.7(3) . . . . ?
C26B C21B C22B C23B -1.3(5) . . . . ?
N2B C21B C22B C23B 177.8(3) . . . . ?
C26B C21B C22B C27B 178.3(4) . . . . ?
N2B C21B C22B C27B -2.6(5) . . . . ?
C21B C22B C23B C24B 1.5(6) . . . . ?
C27B C22B C23B C24B -178.2(4) . . . . ?
C22B C23B C24B C25B -0.1(6) . . . . ?
C23B C24B C25B C26B -1.5(6) . . . . ?
C22B C21B C26B C25B -0.1(5) . . . . ?
N2B C21B C26B C25B -179.3(3) . . . . ?
C22B C21B C26B C28B 179.9(3) . . . . ?
N2B C21B C26B C28B 0.8(5) . . . . ?
C24B C25B C26B C21B 1.6(6) . . . . ?
C24B C25B C26B C28B -178.5(4) . . . . ?
P3B N3B C31B C32B 75.2(3) . . . . ?
P1B N3B C31B C32B -116.1(3) . . . . ?
P3B N3B C31B C36B -105.3(3) . . . . ?
P1B N3B C31B C36B 63.4(3) . . . . ?
C36B C31B C32B C33B 1.0(5) . . . . ?
N3B C31B C32B C33B -179.5(3) . . . . ?
C36B C31B C32B C37B -179.4(3) . . . . ?
N3B C31B C32B C37B 0.0(5) . . . . ?
C31B C32B C33B C34B -1.7(5) . . . . ?
C37B C32B C33B C34B 178.7(4) . . . . ?
C32B C33B C34B C35B 1.0(6) . . . . ?
C33B C34B C35B C36B 0.5(6) . . . . ?
C34B C35B C36B C31B -1.1(5) . . . . ?
C34B C35B C36B C38B 177.4(4) . . . . ?
C32B C31B C36B C35B 0.4(5) . . . . ?
N3B C31B C36B C35B -179.0(3) . . . . ?
C32B C31B C36B C38B -178.1(3) . . . . ?
N3B C31B C36B C38B 2.4(5) . . . . ?
